data_7112768
loop_
_publ_author_name
'Paul, Nanda D.'
'Kr\"amer, Tobias'
'McGrady, John E.'
'Goswami, Sreebrata'

_publ_section_title
;
 Dioxygen activation by mixed-valent dirhodium complexes of redox
 non-innocent azoaromatic ligands.
;
_journal_issue 38
_journal_name_full 'Chemical communications (Cambridge, England)'
_journal_page_first 7124
_journal_page_last 7126
_journal_paper_doi 10.1039/c0cc01880e
_journal_volume 46
_journal_year 2010
_chemical_formula_moiety 'C22 H14 Cl2 N6 O2 Rh, C F3 O3 S, O'
_chemical_formula_sum 'C23 H14 Cl2 F3 N6 O6 Rh S'
_chemical_formula_weight 733.28
_chemical_name_systematic
;
?
;
_space_group_IT_number 14
_symmetry_cell_setting monoclinic
_symmetry_space_group_name_Hall '-P 2ybc'
_symmetry_space_group_name_H-M 'P 1 21/c 1'
_atom_sites_solution_hydrogens geom
_atom_sites_solution_primary direct
_atom_sites_solution_secondary difmap
_audit_creation_method SHELXL-97
_cell_angle_alpha 90.00
_cell_angle_beta 106.99(3)
_cell_angle_gamma 90.00
_cell_formula_units_Z 4
_cell_length_a 10.220(11)
_cell_length_b 21.14(2)
_cell_length_c 13.429(14)
_cell_measurement_temperature 150(2)
_cell_measurement_theta_max 17.5
_cell_measurement_theta_min 1.9
_cell_volume 2775(5)
_computing_cell_refinement 'Bruker SMART'
_computing_data_collection 'Bruker SMART'
_computing_data_reduction 'Bruker SAINT'
_computing_molecular_graphics 'Bruker SHELXTL'
_computing_publication_material 'Bruker SHELXTL'
_computing_structure_refinement 'SHELXL-97 (Sheldrick, 1997)'
_computing_structure_solution 'SHELXL-97 (Sheldrick, 1997)'
_diffrn_ambient_temperature 150(2)
_diffrn_measured_fraction_theta_full 1.000
_diffrn_measured_fraction_theta_max 1.000
_diffrn_measurement_device_type 'CCD area detector'
_diffrn_measurement_method 'phi and omega scans'
_diffrn_radiation_monochromator graphite
_diffrn_radiation_source 'fine-focus sealed tube'
_diffrn_radiation_type MoK\a
_diffrn_radiation_wavelength 0.71073
_diffrn_reflns_av_R_equivalents 0.1320
_diffrn_reflns_av_sigmaI/netI 0.0959
_diffrn_reflns_limit_h_max 8
_diffrn_reflns_limit_h_min -8
_diffrn_reflns_limit_k_max 17
_diffrn_reflns_limit_k_min -15
_diffrn_reflns_limit_l_max 11
_diffrn_reflns_limit_l_min -11
_diffrn_reflns_number 8365
_diffrn_reflns_theta_full 17.50
_diffrn_reflns_theta_max 17.50
_diffrn_reflns_theta_min 1.86
_exptl_absorpt_coefficient_mu 0.954
_exptl_absorpt_correction_T_max 0.7847
_exptl_absorpt_correction_T_min 0.5296
_exptl_absorpt_correction_type empirical
_exptl_absorpt_process_details SADABS
_exptl_crystal_colour dullgreen
_exptl_crystal_density_diffrn 1.756
_exptl_crystal_density_method 'not measured'
_exptl_crystal_description plate
_exptl_crystal_F_000 2071
_exptl_crystal_size_max 0.20
_exptl_crystal_size_mid 0.17
_exptl_crystal_size_min 0.07
_refine_diff_density_max 0.930
_refine_diff_density_min -0.477
_refine_diff_density_rms 0.107
_refine_ls_extinction_method none
_refine_ls_goodness_of_fit_ref 1.111
_refine_ls_hydrogen_treatment constr
_refine_ls_matrix_type full
_refine_ls_number_parameters 349
_refine_ls_number_reflns 1758
_refine_ls_number_restraints 0
_refine_ls_restrained_S_all 1.111
_refine_ls_R_factor_all 0.1259
_refine_ls_R_factor_gt 0.0754
_refine_ls_shift/su_max 0.008
_refine_ls_shift/su_mean 0.001
_refine_ls_structure_factor_coef Fsqd
_refine_ls_weighting_details 'calc w=1/[\s^2^(Fo^2^)+(0.0788P)^2^+32.4256P] where P=(Fo^2^+2Fc^2^)/3'
_refine_ls_weighting_scheme calc
_refine_ls_wR_factor_gt 0.1761
_refine_ls_wR_factor_ref 0.2026
_reflns_number_gt 1109
_reflns_number_total 1758
_reflns_threshold_expression >2sigma(I)
_cod_data_source_file c0cc01880e.txt
_cod_data_source_block 2b_0m
_cod_depositor_comments
;
The following automatic conversions were performed:

'_symmetry_cell_setting' value 'Monoclinic' changed to 'monoclinic'
according to
/usr/data/users/saulius/automatic-downloads/retrospective/RSC/lib/dictionaries/cif_core.dic
dictionary named 'cif_core.dic' version 2.4.2 from
2011-04-26.

'_exptl_absorpt_correction_type' value 'Empirical'
changed to 'empirical' according to
/usr/data/users/saulius/automatic-downloads/retrospective/RSC/lib/dictionaries/cif_core.dic
dictionary named 'cif_core.dic' version 2.4.2 from 2011-04-26.

Automatic conversion script
Id: cif_fix_values 2281 2013-09-26 08:29:07Z andrius 

The following automatic conversions were performed:

'_refine_ls_hydrogen_treatment' value 'constrn' was replaced with the
value 'constr' as specified in the replacement file
'src/cod-tools/trunk/data/replacement-values/replacement_values.lst'.

Automatic conversion script
Id: cif_fix_values 5376 2017-05-30 11:51:03Z andrius 
;
_cod_original_cell_volume 2774(5)
_cod_original_sg_symbol_H-M P21/c
_cod_database_code 7112768

loop_
_symmetry_equiv_pos_as_xyz
'x, y, z'
'-x, y+1/2, -z+1/2'
'-x, -y, -z'
'x, -y-1/2, z-1/2'

loop_
_atom_site_label
_atom_site_type_symbol
_atom_site_fract_x
_atom_site_fract_y
_atom_site_fract_z
_atom_site_U_iso_or_equiv
_atom_site_adp_type
_atom_site_occupancy
_atom_site_symmetry_multiplicity
_atom_site_calc_flag
_atom_site_refinement_flags
Rh1 Rh 0.78103(19) 0.16616(11) 0.76378(14) 0.0691(10) Uani 1 1 d .
Cl2 Cl 0.3186(8) 0.3743(4) 0.4875(6) 0.111(3) Uani 1 1 d .
Cl1 Cl 1.2364(7) 0.3035(4) 1.1726(5) 0.108(3) Uani 1 1 d .
O1 O 0.9268(15) 0.2307(7) 0.8221(11) 0.076(5) Uani 1 1 d .
N6 N 0.7511(19) 0.1863(11) 0.6174(14) 0.064(6) Uani 1 1 d .
N3 N 0.814(3) 0.1446(13) 0.9148(16) 0.074(8) Uani 1 1 d .
N5 N 0.815(2) 0.1573(10) 0.5611(14) 0.065(6) Uani 1 1 d .
N4 N 0.917(2) 0.1089(11) 0.7267(17) 0.073(7) Uani 1 1 d .
C5 C 0.651(4) 0.0757(18) 0.853(3) 0.078(9) Uani 1 1 d .
N1 N 0.6433(19) 0.0971(9) 0.7550(19) 0.064(6) Uani 1 1 d .
N2 N 0.746(3) 0.0993(13) 0.9366(17) 0.062(7) Uani 1 1 d .
C6 C 0.909(3) 0.1797(12) 0.975(2) 0.052(7) Uiso 1 1 d .
C16 C 0.909(3) 0.1151(14) 0.617(2) 0.066(8) Uiso 1 1 d .
C11 C 0.965(3) 0.2263(13) 0.925(3) 0.079(9) Uiso 1 1 d .
C18 C 0.604(3) 0.2504(15) 0.4763(19) 0.075(9) Uani 1 1 d .
H18 H 0.6448 0.2349 0.4279 0.090 Uiso 1 1 calc R
C20 C 0.446(3) 0.3203(14) 0.527(3) 0.081(9) Uani 1 1 d .
C21 C 0.490(3) 0.2995(13) 0.623(2) 0.065(8) Uani 1 1 d .
H21 H 0.4513 0.3159 0.6725 0.078 Uiso 1 1 calc R
C1 C 0.552(3) 0.0724(14) 0.674(3) 0.085(9) Uiso 1 1 d .
H1 H 0.5444 0.0883 0.6079 0.102 Uiso 1 1 calc R
C17 C 0.649(3) 0.2295(12) 0.582(2) 0.053(7) Uiso 1 1 d .
C10 C 1.068(3) 0.2630(14) 0.988(2) 0.083(9) Uani 1 1 d .
H10 H 1.1112 0.2934 0.9583 0.100 Uiso 1 1 calc R
C15 C 0.997(3) 0.0795(15) 0.579(2) 0.085(9) Uani 1 1 d .
H15 H 0.9966 0.0826 0.5095 0.102 Uiso 1 1 calc R
C8 C 1.052(3) 0.2083(17) 1.151(2) 0.087(10) Uani 1 1 d .
H8 H 1.0805 0.2032 1.2230 0.104 Uiso 1 1 calc R
C7 C 0.953(3) 0.1730(15) 1.0882(19) 0.073(8) Uani 1 1 d .
H7 H 0.9094 0.1428 1.1181 0.088 Uiso 1 1 calc R
C14 C 1.088(3) 0.0385(14) 0.648(3) 0.079(9) Uani 1 1 d .
H14 H 1.1476 0.0140 0.6233 0.095 Uiso 1 1 calc R
C12 C 1.006(3) 0.0695(15) 0.783(2) 0.077(10) Uani 1 1 d .
H12 H 1.0091 0.0661 0.8524 0.092 Uiso 1 1 calc R
C13 C 1.093(3) 0.0329(15) 0.750(3) 0.082(10) Uani 1 1 d .
H13 H 1.1538 0.0053 0.7943 0.099 Uiso 1 1 calc R
C19 C 0.499(3) 0.2937(14) 0.446(2) 0.075(8) Uani 1 1 d .
H19 H 0.4627 0.3055 0.3770 0.089 Uiso 1 1 calc R
C9 C 1.110(3) 0.2547(15) 1.099(3) 0.081(9) Uani 1 1 d .
C2 C 0.464(2) 0.0218(14) 0.684(3) 0.085(10) Uani 1 1 d .
H2 H 0.4069 0.0022 0.6256 0.102 Uiso 1 1 calc R
C4 C 0.566(4) 0.0267(18) 0.864(3) 0.100(12) Uani 1 1 d .
H4 H 0.5774 0.0094 0.9296 0.120 Uiso 1 1 calc R
C3 C 0.465(5) 0.003(2) 0.781(4) 0.142(17) Uani 1 1 d .
H3 H 0.4003 -0.0255 0.7907 0.171 Uiso 1 1 calc R
S1 S 0.7887(8) -0.0648(4) 0.6471(7) 0.086(3) Uani 1 1 d .
O4 O 0.7897(17) -0.0424(10) 0.7489(16) 0.125(8) Uani 1 1 d .
O5 O 0.9100(17) -0.1003(9) 0.6491(13) 0.095(6) Uani 1 1 d .
O3 O 0.7459(19) -0.0206(10) 0.5673(17) 0.119(7) Uani 1 1 d .
F1 F 0.5333(17) -0.1024(8) 0.6045(12) 0.114(6) Uani 1 1 d .
F2 F 0.6793(18) -0.1712(11) 0.6822(18) 0.158(9) Uani 1 1 d .
C24 C 0.660(3) -0.1244(18) 0.617(3) 0.085(10) Uani 1 1 d .
F3 F 0.6485(15) -0.1520(8) 0.5257(15) 0.112(5) Uani 1 1 d .
O6 O 1.203(2) -0.1173(11) 0.7137(15) 0.144(8) Uani 1 1 d .
O2 O 0.6368(15) 0.2339(7) 0.7534(13) 0.066(5) Uiso 1 1 d .
C22 C 0.589(3) 0.2552(14) 0.6540(19) 0.068(8) Uani 1 1 d .

loop_
_atom_site_aniso_label
_atom_site_aniso_U_11
_atom_site_aniso_U_22
_atom_site_aniso_U_33
_atom_site_aniso_U_23
_atom_site_aniso_U_13
_atom_site_aniso_U_12
Rh1 0.0590(14) 0.120(2) 0.0368(13) 0.0006(14) 0.0270(10) 0.0016(15)
Cl2 0.105(6) 0.128(7) 0.095(6) 0.018(5) 0.020(5) 0.017(6)
Cl1 0.092(6) 0.141(8) 0.073(5) -0.020(5) -0.002(5) 0.020(5)
O1 0.091(13) 0.119(16) 0.020(10) 0.017(9) 0.022(9) 0.007(11)
N6 0.037(13) 0.12(2) 0.035(13) 0.007(13) 0.009(11) -0.010(14)
N3 0.087(19) 0.10(2) 0.058(17) 0.015(16) 0.057(16) -0.004(16)
N5 0.061(14) 0.092(18) 0.060(14) -0.014(14) 0.045(13) 0.003(14)
N4 0.034(14) 0.10(2) 0.09(2) 0.021(14) 0.022(12) 0.025(14)
C5 0.06(2) 0.14(3) 0.06(3) 0.05(2) 0.05(2) 0.02(2)
N1 0.074(16) 0.079(17) 0.052(16) -0.014(14) 0.037(13) -0.002(12)
N2 0.046(15) 0.11(2) 0.028(16) 0.002(15) 0.013(14) 0.016(15)
C18 0.024(16) 0.15(3) 0.05(2) 0.037(18) 0.013(14) -0.019(18)
C20 0.08(2) 0.12(3) 0.030(19) 0.02(2) -0.005(18) -0.010(19)
C21 0.07(2) 0.09(2) 0.06(3) 0.007(18) 0.052(18) 0.008(18)
C10 0.06(2) 0.13(3) 0.08(2) 0.01(2) 0.044(18) 0.027(19)
C15 0.050(19) 0.11(3) 0.11(3) -0.02(2) 0.06(2) -0.001(19)
C8 0.06(2) 0.16(3) 0.05(2) 0.02(2) 0.025(19) 0.01(2)
C7 0.08(2) 0.12(3) 0.041(19) 0.022(18) 0.039(16) 0.05(2)
C14 0.04(2) 0.09(3) 0.11(3) -0.03(2) 0.03(2) 0.015(18)
C12 0.05(2) 0.11(3) 0.09(3) -0.04(2) 0.05(2) 0.010(19)
C13 0.05(2) 0.15(3) 0.04(2) -0.018(19) 0.012(17) -0.02(2)
C19 0.06(2) 0.12(3) 0.04(2) 0.017(19) -0.003(18) -0.033(19)
C9 0.08(2) 0.09(3) 0.07(3) -0.03(2) 0.02(2) 0.026(19)
C2 0.048(18) 0.10(3) 0.10(3) -0.07(2) 0.010(18) 0.000(18)
C4 0.07(3) 0.14(3) 0.11(3) 0.07(3) 0.06(3) 0.02(2)
C3 0.10(3) 0.24(5) 0.12(3) 0.04(4) 0.09(3) 0.06(3)
S1 0.060(6) 0.123(8) 0.078(7) -0.006(6) 0.026(5) -0.011(6)
O4 0.093(14) 0.19(2) 0.100(16) -0.065(16) 0.043(12) -0.016(14)
O5 0.052(12) 0.123(17) 0.122(15) -0.019(12) 0.043(11) -0.010(12)
O3 0.101(15) 0.14(2) 0.107(16) 0.043(15) 0.025(13) -0.005(14)
F1 0.067(12) 0.135(16) 0.152(15) -0.018(11) 0.049(11) -0.013(11)
F2 0.111(15) 0.20(2) 0.16(2) 0.081(17) 0.040(13) -0.033(14)
C24 0.05(2) 0.14(3) 0.07(3) -0.01(2) 0.026(19) -0.01(2)
F3 0.103(12) 0.124(16) 0.118(15) -0.016(12) 0.048(11) -0.002(10)
O6 0.120(16) 0.18(2) 0.124(17) -0.011(15) 0.031(13) -0.017(16)
C22 0.046(18) 0.10(2) 0.06(2) 0.014(18) 0.027(16) 0.024(17)

loop_
_atom_type_symbol
_atom_type_description
_atom_type_scat_dispersion_real
_atom_type_scat_dispersion_imag
_atom_type_scat_source
C C 0.0033 0.0016 'International Tables Vol C Tables 4.2.6.8 and 6.1.1.4'
H H 0.0000 0.0000 'International Tables Vol C Tables 4.2.6.8 and 6.1.1.4'
N N 0.0061 0.0033 'International Tables Vol C Tables 4.2.6.8 and 6.1.1.4'
O O 0.0106 0.0060 'International Tables Vol C Tables 4.2.6.8 and 6.1.1.4'
F F 0.0171 0.0103 'International Tables Vol C Tables 4.2.6.8 and 6.1.1.4'
S S 0.1246 0.1234 'International Tables Vol C Tables 4.2.6.8 and 6.1.1.4'
Cl Cl 0.1484 0.1585 'International Tables Vol C Tables 4.2.6.8 and 6.1.1.4'
Rh Rh -1.1178 0.9187 'International Tables Vol C Tables 4.2.6.8 and 6.1.1.4'

loop_
_geom_angle_atom_site_label_1
_geom_angle_atom_site_label_2
_geom_angle_atom_site_label_3
_geom_angle
N6 Rh1 O1 97.2(6)
N6 Rh1 N1 101.5(9)
O1 Rh1 N1 161.2(8)
N6 Rh1 N3 179.3(10)
O1 Rh1 N3 82.7(10)
N1 Rh1 N3 78.6(11)
N6 Rh1 N4 78.3(9)
O1 Rh1 N4 91.0(7)
N1 Rh1 N4 94.1(8)
N3 Rh1 N4 100.9(9)
N6 Rh1 O2 83.1(9)
O1 Rh1 O2 89.4(6)
N1 Rh1 O2 91.5(6)
N3 Rh1 O2 97.6(7)
N4 Rh1 O2 161.3(8)
C11 O1 Rh1 108.7(16)
N5 N6 C17 126(2)
N5 N6 Rh1 122.0(16)
C17 N6 Rh1 112.2(18)
N2 N3 C6 130(3)
N2 N3 Rh1 117.6(19)
C6 N3 Rh1 112(2)
N6 N5 C16 113(2)
C12 N4 C16 118(2)
C12 N4 Rh1 131.1(19)
C16 N4 Rh1 111(2)
N2 C5 N1 120(3)
N2 C5 C4 121(3)
N1 C5 C4 119(3)
C1 N1 C5 119(3)
C1 N1 Rh1 131(2)
C5 N1 Rh1 110(2)
N3 N2 C5 113(2)
N3 C6 C11 116(3)
N3 C6 C7 122(3)
C11 C6 C7 122(3)
N5 C16 C15 126(3)
N5 C16 N4 116(3)
C15 C16 N4 119(3)
O1 C11 C10 123(3)
O1 C11 C6 121(3)
C10 C11 C6 116(3)
C19 C18 C17 120(2)
C19 C18 H18 120.2
C17 C18 H18 120.2
C21 C20 C19 121(3)
C21 C20 Cl2 123(3)
C19 C20 Cl2 117(3)
C20 C21 C22 123(2)
C20 C21 H21 118.7
C22 C21 H21 118.7
N1 C1 C2 122(3)
N1 C1 H1 119.0
C2 C1 H1 119.1
N6 C17 C22 118(3)
N6 C17 C18 123(3)
C22 C17 C18 119(3)
C11 C10 C9 121(3)
C11 C10 H10 119.6
C9 C10 H10 119.6
C16 C15 C14 118(3)
C16 C15 H15 121.2
C14 C15 H15 121.2
C7 C8 C9 115(3)
C7 C8 H8 122.6
C9 C8 H8 122.6
C8 C7 C6 123(3)
C8 C7 H7 118.5
C6 C7 H7 118.5
C13 C14 C15 123(3)
C13 C14 H14 118.5
C15 C14 H14 118.5
N4 C12 C13 126(3)
N4 C12 H12 116.8
C13 C12 H12 116.8
C14 C13 C12 116(3)
C14 C13 H13 121.8
C12 C13 H13 121.8
C18 C19 C20 118(2)
C18 C19 H19 121.1
C20 C19 H19 121.1
C10 C9 C8 123(3)
C10 C9 Cl1 118(3)
C8 C9 Cl1 118(3)
C3 C2 C1 119(3)
C3 C2 H2 120.5
C1 C2 H2 120.5
C3 C4 C5 122(4)
C3 C4 H4 118.9
C5 C4 H4 118.9
C2 C3 C4 118(4)
C2 C3 H3 121.2
C4 C3 H3 121.2
O3 S1 O4 115.0(14)
O3 S1 O5 115.9(12)
O4 S1 O5 112.6(12)
O3 S1 C24 104.8(16)
O4 S1 C24 104.2(14)
O5 S1 C24 102.2(15)
F2 C24 F3 104(3)
F2 C24 F1 108(3)
F3 C24 F1 102(2)
F2 C24 S1 116(2)
F3 C24 S1 112(2)
F1 C24 S1 114(3)
C22 O2 Rh1 110.2(16)
C21 C22 O2 123(2)
C21 C22 C17 120(2)
O2 C22 C17 117(3)

loop_
_geom_bond_atom_site_label_1
_geom_bond_atom_site_label_2
_geom_bond_distance
Rh1 N6 1.946(17)
Rh1 O1 2.003(16)
Rh1 N1 2.01(2)
Rh1 N3 2.01(2)
Rh1 N4 2.01(2)
Rh1 O2 2.030(15)
Cl2 C20 1.69(3)
Cl1 C9 1.72(3)
O1 C11 1.32(3)
N6 N5 1.29(2)
N6 C17 1.36(3)
N3 N2 1.27(2)
N3 C6 1.30(3)
N5 C16 1.36(3)
N4 C12 1.29(3)
N4 C16 1.46(3)
C5 N2 1.35(3)
C5 N1 1.37(3)
C5 C4 1.39(4)
N1 C1 1.32(3)
C6 C11 1.41(3)
C6 C7 1.46(3)
C16 C15 1.38(3)
C11 C10 1.38(3)
C18 C19 1.38(3)
C18 C17 1.43(3)
C18 H18 0.9300
C20 C21 1.32(3)
C20 C19 1.45(3)
C21 C22 1.35(3)
C21 H21 0.9300
C1 C2 1.43(3)
C1 H1 0.9300
C17 C22 1.40(3)
C10 C9 1.43(3)
C10 H10 0.9300
C15 C14 1.41(3)
C15 H15 0.9300
C8 C7 1.34(3)
C8 C9 1.43(4)
C8 H8 0.9300
C7 H7 0.9300
C14 C13 1.35(3)
C14 H14 0.9300
C12 C13 1.35(3)
C12 H12 0.9300
C13 H13 0.9300
C19 H19 0.9300
C2 C3 1.36(4)
C2 H2 0.9300
C4 C3 1.37(4)
C4 H4 0.9300
C3 H3 0.9300
S1 O3 1.393(19)
S1 O4 1.443(18)
S1 O5 1.442(17)
S1 C24 1.78(3)
F1 C24 1.34(3)
F2 C24 1.29(3)
C24 F3 1.34(3)
O2 C22 1.36(3)
